data_7232852
loop_
_publ_author_name
'Mocilac, Pavle'
'Gallagher, John F.'

_publ_section_title
;
 Monohalogenated carbamates where hydrogen bonding rules without halogen
 bonding: is there a link between poor carbamate crystal growth and
 Z&#x2032; &gt; 1?
;
_journal_issue 27
_journal_name_full CrystEngComm
_journal_page_first 4048
_journal_paper_doi 10.1039/C9CE00318E
_journal_volume 21
_journal_year 2019
_chemical_formula_moiety 'C12 H9 Cl N2 O2'
_chemical_formula_sum 'C12 H9 Cl N2 O2'
_chemical_formula_weight 248.66
_chemical_melting_point 447
_chemical_name_common CmpCl
_chemical_name_systematic 4-Chlorobenzene-N-3-pyridylcarbamate
_chemical_properties_physical Moisture-sensitive
_space_group_crystal_system monoclinic
_space_group_IT_number 7
_space_group_name_Hall 'P -2yc'
_space_group_name_H-M_alt 'P 1 c 1'
_symmetry_space_group_name_Hall 'P -2yc'
_symmetry_space_group_name_H-M 'P 1 c 1'
_atom_sites_solution_hydrogens mixed
_audit_creation_method SHELXL-2014/7
_audit_update_record
;
2018-03-12 deposited with the CCDC.    2019-05-29 downloaded from the CCDC.
;
_cell_angle_alpha 90
_cell_angle_beta 95.036(2)
_cell_angle_gamma 90
_cell_formula_units_Z 4
_cell_length_a 12.9792(3)
_cell_length_b 3.8079(1)
_cell_length_c 23.0781(6)
_cell_measurement_reflns_used 3921
_cell_measurement_temperature 294(2)
_cell_measurement_theta_max 27.40
_cell_measurement_theta_min 2.26
_cell_volume 1136.20(5)
_computing_cell_refinement
;
CrysAlisPro, Agilent Technologies,
Version 1.171.34.49 (release 20-01-2011 CrysAlis171 .NET)
(compiled Jan 20 2011,15:58:25)
;
_computing_data_collection
;
CrysAlisPro, Agilent Technologies,
Version 1.171.34.49 (release 20-01-2011 CrysAlis171 .NET)
(compiled Jan 20 2011,15:58:25)
;
_computing_data_reduction
;
CrysAlisPro, Agilent Technologies,
Version 1.171.34.49 (release 20-01-2011 CrysAlis171 .NET)
(compiled Jan 20 2011,15:58:25)
;
_computing_molecular_graphics 'PLATON (Spek, 2009)'
_computing_publication_material SHELXL-14/7
_computing_structure_refinement 'SHELXL97 and SHELXL-14/7 (Sheldrick, 2008) & SORTX (McArdle, 1995)'
_computing_structure_solution 'SHELXS-14/7 (Sheldrick, 2014)'
_diffrn_ambient_temperature 294(1)
_diffrn_detector_area_resol_mean 16.056
_diffrn_measured_fraction_theta_full 0.999
_diffrn_measured_fraction_theta_max 0.957
_diffrn_measurement_device 'Xcalibur, Sapphire3, Gemini Ultra'
_diffrn_measurement_method '\w scans'
_diffrn_radiation_monochromator graphite
_diffrn_radiation_source 'Enhance (Mo) X-ray Source'
_diffrn_radiation_type MoK\a
_diffrn_radiation_wavelength 0.71073
_diffrn_reflns_av_R_equivalents 0.0354
_diffrn_reflns_av_unetI/netI 0.0453
_diffrn_reflns_Laue_measured_fraction_full 0.999
_diffrn_reflns_Laue_measured_fraction_max 0.957
_diffrn_reflns_limit_h_max 16
_diffrn_reflns_limit_h_min -16
_diffrn_reflns_limit_k_max 3
_diffrn_reflns_limit_k_min -4
_diffrn_reflns_limit_l_max 29
_diffrn_reflns_limit_l_min -29
_diffrn_reflns_number 7270
_diffrn_reflns_point_group_measured_fraction_full 0.881
_diffrn_reflns_point_group_measured_fraction_max 0.824
_diffrn_reflns_theta_full 26.000
_diffrn_reflns_theta_max 27.456
_diffrn_reflns_theta_min 2.265
_diffrn_standards_decay_% 1
_diffrn_standards_interval_time 60
_diffrn_standards_number 7969
_exptl_absorpt_coefficient_mu 0.326
_exptl_absorpt_correction_T_max 0.975
_exptl_absorpt_correction_T_min 0.921
_exptl_absorpt_correction_type analytical
_exptl_absorpt_process_details '(ABSFAC, Clark and Reid, 1998)'
_exptl_crystal_colour colourless
_exptl_crystal_density_diffrn 1.454
_exptl_crystal_description Plate
_exptl_crystal_F_000 512
_exptl_crystal_recrystallization_method 'Re-crystallisation from solvent: acetone/chloroform'
_exptl_crystal_size_max 0.330
_exptl_crystal_size_mid 0.180
_exptl_crystal_size_min 0.080
_refine_diff_density_max 0.269
_refine_diff_density_min -0.229
_refine_diff_density_rms 0.046
_refine_ls_abs_structure_details
;
 Flack x from 1310 quotients [(I+)-(I-)]/[(I+)+(I-)]
 (Parsons, Flack & Wagner, 2013).
;
_refine_ls_abs_structure_Flack 0.04(7)
_refine_ls_extinction_method none
_refine_ls_goodness_of_fit_ref 1.110
_refine_ls_hydrogen_treatment mixed
_refine_ls_matrix_type full
_refine_ls_number_parameters 315
_refine_ls_number_reflns 4260
_refine_ls_number_restraints 2
_refine_ls_restrained_S_all 1.110
_refine_ls_R_factor_all 0.0556
_refine_ls_R_factor_gt 0.0472
_refine_ls_shift/su_max 0.000
_refine_ls_shift/su_mean 0.000
_refine_ls_structure_factor_coef Fsqd
_refine_ls_weighting_details 'w=1/[\s^2^(Fo^2^)+(0.0678P)^2^] where P=(Fo^2^+2Fc^2^)/3'
_refine_ls_weighting_scheme calc
_refine_ls_wR_factor_gt 0.1212
_refine_ls_wR_factor_ref 0.1285
_reflns_Friedel_coverage 0.721
_reflns_Friedel_fraction_full 0.763
_reflns_Friedel_fraction_max 0.691
_reflns_number_gt 3727
_reflns_number_total 4260
_reflns_threshold_expression I>2\s(I)
_cod_data_source_file c9ce00318e2.cif
_cod_data_source_block CmpCl_[11-015]
_cod_depositor_comments
;
The following automatic conversions were performed:

'_exptl_absorpt_correction_type' value 'Analytical' changed to
'analytical' according to
/home/data/users/saulius/crontab/automatic-downloads/rss-feeds/RSC/lib/dictionaries/cif_core.dic
dictionary named 'cif_core.dic' version 2.4.2 from 2011-04-26.

Automatic conversion script
Id: cif_fix_values 4973 2017-02-22 13:04:09Z antanas 

 Adding full bibliography for 7232844--7232852.cif.
;
_cod_database_code 7232852
_shelx_shelxl_version_number 2014/7
_shelx_space_group_comment
;
The symmetry employed for this shelxl refinement is uniquely defined
by the following loop, which should always be used as a source of
symmetry information in preference to the above space-group names.
They are only intended as comments.
;
_shelx_estimated_absorpt_t_min 0.900
_shelx_estimated_absorpt_t_max 0.974

loop_
_space_group_symop_operation_xyz
'x, y, z'
'x, -y, z+1/2'

loop_
_atom_site_label
_atom_site_type_symbol
_atom_site_fract_x
_atom_site_fract_y
_atom_site_fract_z
_atom_site_U_iso_or_equiv
_atom_site_adp_type
_atom_site_occupancy
_atom_site_site_symmetry_order
_atom_site_calc_flag
_atom_site_refinement_flags_posn
_atom_site_refinement_flags_adp
Cl1A Cl 0.45910(9) 0.6212(4) 0.10035(7) 0.0796(5) Uani 1 1 d . .
O1A O 0.0314(2) 0.4247(8) 0.22107(11) 0.0427(7) Uani 1 1 d . .
O2A O 0.01848(19) 0.7295(8) 0.13648(11) 0.0437(7) Uani 1 1 d . .
C1A C -0.0197(3) 0.5861(10) 0.18405(15) 0.0335(8) Uani 1 1 d . .
N1A N -0.1224(2) 0.6541(9) 0.18169(14) 0.0385(7) Uani 1 1 d . .
H1A H -0.150(3) 0.750(10) 0.1525(18) 0.023(9) Uiso 1 1 d . .
C11A C 0.1246(3) 0.6928(10) 0.13064(16) 0.0347(8) Uani 1 1 d . .
C12A C 0.1971(3) 0.8332(11) 0.17127(16) 0.0379(8) Uani 1 1 d . .
H12A H 0.1767 0.9419 0.2045 0.045 Uiso 1 1 calc R U
C13A C 0.3007(3) 0.8102(11) 0.16192(19) 0.0429(9) Uani 1 1 d . .
H13A H 0.3509 0.9029 0.1888 0.051 Uiso 1 1 calc R U
C14A C 0.3285(3) 0.6487(12) 0.1123(2) 0.0446(10) Uani 1 1 d . .
C15A C 0.2558(3) 0.5120(11) 0.07153(18) 0.0448(10) Uani 1 1 d . .
H15A H 0.2760 0.4063 0.0380 0.054 Uiso 1 1 calc R U
C16A C 0.1522(3) 0.5341(11) 0.08116(16) 0.0417(9) Uani 1 1 d . .
H16A H 0.1019 0.4418 0.0542 0.050 Uiso 1 1 calc R U
C21A C -0.1892(3) 0.5476(10) 0.22268(16) 0.0347(8) Uani 1 1 d . .
C22A C -0.1574(3) 0.4181(12) 0.27790(16) 0.0409(9) Uani 1 1 d . .
H22A H -0.0868 0.3943 0.2882 0.049 Uiso 1 1 calc R U
N23A N -0.2225(3) 0.3275(10) 0.31638(14) 0.0439(8) Uani 1 1 d . .
C24A C -0.3232(3) 0.3599(12) 0.30209(19) 0.0467(10) Uani 1 1 d . .
H24A H -0.3690 0.2962 0.3290 0.056 Uiso 1 1 calc R U
C25A C -0.3621(3) 0.4857(13) 0.24831(19) 0.0510(11) Uani 1 1 d . .
H25A H -0.4331 0.5069 0.2394 0.061 Uiso 1 1 calc R U
C26A C -0.2947(3) 0.5790(11) 0.20817(18) 0.0430(9) Uani 1 1 d . .
H26A H -0.3197 0.6621 0.1717 0.052 Uiso 1 1 calc R U
Cl1B Cl 0.46033(9) 1.2035(4) -0.13612(7) 0.0783(5) Uani 1 1 d . .
O1B O 0.0198(2) 1.1880(10) -0.02730(13) 0.0559(9) Uani 1 1 d . .
O2B O 0.0195(2) 0.9340(9) -0.11612(11) 0.0457(7) Uani 1 1 d . .
C1B C -0.0250(3) 1.0326(11) -0.06766(16) 0.0383(8) Uani 1 1 d . .
N1B N -0.1262(2) 0.9468(9) -0.07326(15) 0.0402(8) Uani 1 1 d . .
H1B H -0.149(3) 0.881(11) -0.1049(19) 0.034(11) Uiso 1 1 d . .
C11B C 0.1252(3) 1.0059(11) -0.11795(15) 0.0362(8) Uani 1 1 d . .
C12B C 0.1976(3) 0.8958(11) -0.07483(18) 0.0427(9) Uani 1 1 d . .
H12B H 0.1768 0.7807 -0.0423 0.051 Uiso 1 1 calc R U
C13B C 0.3015(3) 0.9566(13) -0.07996(19) 0.0467(10) Uani 1 1 d . .
H13B H 0.3511 0.8877 -0.0507 0.056 Uiso 1 1 calc R U
C14B C 0.3300(3) 1.1203(11) -0.1290(2) 0.0463(10) Uani 1 1 d . .
C15B C 0.2576(3) 1.2287(12) -0.17233(18) 0.0483(10) Uani 1 1 d . .
H15B H 0.2782 1.3419 -0.2051 0.058 Uiso 1 1 calc R U
C16B C 0.1535(3) 1.1683(12) -0.16686(17) 0.0448(10) Uani 1 1 d . .
H16B H 0.1038 1.2374 -0.1961 0.054 Uiso 1 1 calc R U
C21B C -0.1912(3) 1.0025(10) -0.02905(16) 0.0339(8) Uani 1 1 d . .
C22B C -0.1592(3) 0.9320(12) 0.02917(16) 0.0417(9) Uani 1 1 d . .
H22B H -0.0922 0.8501 0.0382 0.050 Uiso 1 1 calc R U
N23B N -0.2192(3) 0.9755(10) 0.07244(14) 0.0451(8) Uani 1 1 d . .
C24B C -0.3155(3) 1.0945(12) 0.05853(19) 0.0457(10) Uani 1 1 d . .
H24B H -0.3580 1.1324 0.0883 0.055 Uiso 1 1 calc R U
C25B C -0.3541(3) 1.1624(13) 0.0029(2) 0.0509(11) Uani 1 1 d . .
H25B H -0.4221 1.2367 -0.0049 0.061 Uiso 1 1 calc R U
C26B C -0.2913(3) 1.1200(11) -0.04188(17) 0.0426(9) Uani 1 1 d . .
H26B H -0.3159 1.1697 -0.0800 0.051 Uiso 1 1 calc R U

loop_
_atom_site_aniso_label
_atom_site_aniso_U_11
_atom_site_aniso_U_22
_atom_site_aniso_U_33
_atom_site_aniso_U_23
_atom_site_aniso_U_13
_atom_site_aniso_U_12
Cl1A 0.0411(6) 0.0875(10) 0.1135(12) 0.0037(9) 0.0253(7) 0.0083(6)
O1A 0.0362(15) 0.0529(17) 0.0390(14) 0.0080(13) 0.0038(12) 0.0058(12)
O2A 0.0292(13) 0.0686(19) 0.0329(13) 0.0119(13) 0.0006(11) 0.0014(12)
C1A 0.0337(18) 0.0399(19) 0.0267(17) 0.0019(16) 0.0011(14) 0.0004(16)
N1A 0.0326(16) 0.053(2) 0.0293(16) 0.0105(15) -0.0004(13) 0.0040(14)
C11A 0.0316(18) 0.040(2) 0.0324(18) 0.0082(15) 0.0034(15) 0.0009(15)
C12A 0.038(2) 0.045(2) 0.0311(18) 0.0003(16) 0.0014(15) 0.0014(17)
C13A 0.034(2) 0.044(2) 0.050(2) 0.0017(18) -0.0027(17) -0.0014(17)
C14A 0.033(2) 0.044(2) 0.057(2) 0.0117(19) 0.0100(18) 0.0047(17)
C15A 0.052(2) 0.046(2) 0.038(2) 0.0026(18) 0.0129(18) 0.0054(19)
C16A 0.045(2) 0.046(2) 0.0337(19) 0.0045(17) -0.0010(17) -0.0012(17)
C21A 0.0336(19) 0.038(2) 0.0322(18) 0.0006(15) 0.0041(15) 0.0003(15)
C22A 0.035(2) 0.054(3) 0.0328(19) 0.0060(17) -0.0001(15) 0.0016(17)
N23A 0.0443(19) 0.054(2) 0.0340(16) 0.0089(15) 0.0060(14) 0.0020(16)
C24A 0.042(2) 0.055(3) 0.044(2) 0.002(2) 0.0117(18) 0.0001(19)
C25A 0.033(2) 0.070(3) 0.050(2) 0.013(2) 0.0067(18) 0.006(2)
C26A 0.038(2) 0.054(2) 0.037(2) 0.0098(18) -0.0012(16) 0.0056(18)
Cl1B 0.0377(6) 0.0892(10) 0.1100(12) -0.0003(9) 0.0166(7) -0.0072(7)
O1B 0.0419(17) 0.083(2) 0.0433(16) -0.0254(16) 0.0070(13) -0.0166(16)
O2B 0.0326(14) 0.071(2) 0.0332(13) -0.0103(13) 0.0029(11) -0.0060(13)
C1B 0.0343(19) 0.049(2) 0.0314(18) -0.0072(17) 0.0006(15) -0.0041(17)
N1B 0.0350(17) 0.055(2) 0.0299(16) -0.0114(16) 0.0007(13) -0.0050(15)
C11B 0.0328(18) 0.045(2) 0.0309(18) -0.0052(16) 0.0029(14) -0.0019(16)
C12B 0.039(2) 0.051(2) 0.0372(19) 0.0046(18) 0.0022(16) 0.0000(18)
C13B 0.037(2) 0.051(2) 0.051(2) 0.005(2) -0.0026(18) 0.0064(18)
C14B 0.034(2) 0.048(2) 0.058(3) -0.009(2) 0.0083(19) -0.0039(18)
C15B 0.049(2) 0.055(3) 0.042(2) 0.0024(19) 0.0137(19) -0.002(2)
C16B 0.042(2) 0.057(3) 0.0340(19) 0.0018(18) -0.0002(16) 0.0034(19)
C21B 0.0333(19) 0.036(2) 0.0319(18) -0.0022(15) 0.0021(14) -0.0030(15)
C22B 0.0334(19) 0.056(2) 0.0348(19) 0.0039(18) -0.0015(16) 0.0052(17)
N23B 0.0431(19) 0.059(2) 0.0333(17) 0.0054(15) 0.0040(14) 0.0002(16)
C24B 0.041(2) 0.054(2) 0.043(2) 0.0001(19) 0.0118(17) 0.0046(19)
C25B 0.036(2) 0.068(3) 0.049(2) 0.003(2) 0.0032(18) 0.014(2)
C26B 0.038(2) 0.053(2) 0.035(2) 0.0043(18) -0.0023(16) 0.0049(17)

loop_
_atom_type_symbol
_atom_type_description
_atom_type_scat_dispersion_real
_atom_type_scat_dispersion_imag
_atom_type_scat_source
C C 0.0033 0.0016 'International Tables Vol C Tables 4.2.6.8 and 6.1.1.4'
H H 0.0000 0.0000 'International Tables Vol C Tables 4.2.6.8 and 6.1.1.4'
N N 0.0061 0.0033 'International Tables Vol C Tables 4.2.6.8 and 6.1.1.4'
O O 0.0106 0.0060 'International Tables Vol C Tables 4.2.6.8 and 6.1.1.4'
Cl Cl 0.1484 0.1585 'International Tables Vol C Tables 4.2.6.8 and 6.1.1.4'

loop_
_geom_angle_atom_site_label_1
_geom_angle_atom_site_label_2
_geom_angle_atom_site_label_3
_geom_angle
C1A O2A C11A 118.0(3)
O1A C1A N1A 127.3(3)
O1A C1A O2A 124.1(3)
N1A C1A O2A 108.6(3)
C1A N1A C21A 125.7(3)
C1A N1A H1A 118(3)
C21A N1A H1A 116(3)
C16A C11A C12A 121.8(3)
C16A C11A O2A 117.1(3)
C12A C11A O2A 120.9(3)
C11A C12A C13A 119.0(4)
C11A C12A H12A 120.5
C13A C12A H12A 120.5
C14A C13A C12A 119.2(4)
C14A C13A H13A 120.4
C12A C13A H13A 120.4
C15A C14A C13A 121.7(4)
C15A C14A Cl1A 119.1(3)
C13A C14A Cl1A 119.2(3)
C14A C15A C16A 119.0(4)
C14A C15A H15A 120.5
C16A C15A H15A 120.5
C11A C16A C15A 119.4(4)
C11A C16A H16A 120.3
C15A C16A H16A 120.3
C26A C21A C22A 117.3(3)
C26A C21A N1A 118.0(3)
C22A C21A N1A 124.7(3)
N23A C22A C21A 123.3(3)
N23A C22A H22A 118.3
C21A C22A H22A 118.3
C22A N23A C24A 118.8(3)
N23A C24A C25A 122.0(4)
N23A C24A H24A 119.0
C25A C24A H24A 119.0
C26A C25A C24A 119.3(4)
C26A C25A H25A 120.3
C24A C25A H25A 120.3
C25A C26A C21A 119.2(4)
C25A C26A H26A 120.4
C21A C26A H26A 120.4
C1B O2B C11B 117.4(3)
O1B C1B N1B 126.3(3)
O1B C1B O2B 124.0(3)
N1B C1B O2B 109.7(3)
C1B N1B C21B 122.6(3)
C1B N1B H1B 116(3)
C21B N1B H1B 121(3)
C16B C11B C12B 121.4(4)
C16B C11B O2B 116.6(3)
C12B C11B O2B 121.8(3)
C11B C12B C13B 119.8(4)
C11B C12B H12B 120.1
C13B C12B H12B 120.1
C14B C13B C12B 118.8(4)
C14B C13B H13B 120.6
C12B C13B H13B 120.6
C13B C14B C15B 121.4(4)
C13B C14B Cl1B 119.6(3)
C15B C14B Cl1B 119.0(4)
C14B C15B C16B 119.6(4)
C14B C15B H15B 120.2
C16B C15B H15B 120.2
C11B C16B C15B 119.1(4)
C11B C16B H16B 120.5
C15B C16B H16B 120.5
C26B C21B N1B 120.6(3)
C26B C21B C22B 117.6(3)
N1B C21B C22B 121.8(3)
N23B C22B C21B 123.7(3)
N23B C22B H22B 118.2
C21B C22B H22B 118.2
C22B N23B C24B 117.2(3)
N23B C24B C25B 123.2(4)
N23B C24B H24B 118.4
C25B C24B H24B 118.4
C24B C25B C26B 119.4(4)
C24B C25B H25B 120.3
C26B C25B H25B 120.3
C25B C26B C21B 118.9(4)
C25B C26B H26B 120.5
C21B C26B H26B 120.5

loop_
_geom_bond_atom_site_label_1
_geom_bond_atom_site_label_2
_geom_bond_distance
Cl1A C14A 1.745(4)
O1A C1A 1.204(4)
O2A C1A 1.358(4)
O2A C11A 1.402(4)
C1A N1A 1.353(5)
N1A C21A 1.399(5)
N1A H1A 0.82(4)
C11A C16A 1.367(5)
C11A C12A 1.377(5)
C12A C13A 1.383(6)
C12A H12A 0.9300
C13A C14A 1.375(6)
C13A H13A 0.9300
C14A C15A 1.375(6)
C15A C16A 1.385(6)
C15A H15A 0.9300
C16A H16A 0.9300
C21A C26A 1.386(5)
C21A C22A 1.395(5)
C22A N23A 1.324(5)
C22A H22A 0.9300
N23A C24A 1.325(5)
C24A C25A 1.384(6)
C24A H24A 0.9300
C25A C26A 1.375(6)
C25A H25A 0.9300
C26A H26A 0.9300
Cl1B C14B 1.743(4)
O1B C1B 1.209(4)
O2B C1B 1.356(5)
O2B C11B 1.402(4)
C1B N1B 1.348(5)
N1B C21B 1.396(5)
N1B H1B 0.80(4)
C11B C16B 1.366(5)
C11B C12B 1.373(5)
C12B C13B 1.384(6)
C12B H12B 0.9300
C13B C14B 1.372(6)
C13B H13B 0.9300
C14B C15B 1.374(6)
C15B C16B 1.386(6)
C15B H15B 0.9300
C16B H16B 0.9300
C21B C26B 1.381(5)
C21B C22B 1.397(5)
C22B N23B 1.330(5)
C22B H22B 0.9300
N23B C24B 1.342(5)
C24B C25B 1.362(6)
C24B H24B 0.9300
C25B C26B 1.380(6)
C25B H25B 0.9300
C26B H26B 0.9300

loop_
_geom_hbond_atom_site_label_D
_geom_hbond_atom_site_label_H
_geom_hbond_atom_site_label_A
_geom_hbond_distance_DH
_geom_hbond_distance_HA
_geom_hbond_distance_DA
_geom_hbond_angle_DHA
_geom_hbond_site_symmetry_A
_geom_hbond_publ_flag
N1A H1A N23B 0.82(4) 2.16(4) 2.980(5) 176(4) . yes
N1B H1B N23A 0.80(4) 2.13(4) 2.929(5) 173(4) 2_564 yes
C16A H16A O1B 0.93 2.29 3.193(5) 163 1_545 yes
C16B H16B O1A 0.93 2.42 3.299(5) 157 2_574 yes
C22A H22A O1A 0.93 2.28 2.879(5) 122 . yes
C22B H22B O1B 0.93 2.54 2.929(5) 106 . yes

loop_
_geom_torsion_atom_site_label_1
_geom_torsion_atom_site_label_2
_geom_torsion_atom_site_label_3
_geom_torsion_atom_site_label_4
_geom_torsion
C11A O2A C1A O1A -1.2(5)
C11A O2A C1A N1A 179.3(3)
O1A C1A N1A C21A 0.1(7)
O2A C1A N1A C21A 179.6(3)
C1A O2A C11A C16A 122.7(4)
C1A O2A C11A C12A -61.7(5)
C16A C11A C12A C13A -0.5(6)
O2A C11A C12A C13A -175.9(3)
C11A C12A C13A C14A 0.1(6)
C12A C13A C14A C15A 0.6(6)
C12A C13A C14A Cl1A 179.7(3)
C13A C14A C15A C16A -0.9(6)
Cl1A C14A C15A C16A 180.0(3)
C12A C11A C16A C15A 0.2(6)
O2A C11A C16A C15A 175.8(3)
C14A C15A C16A C11A 0.4(6)
C1A N1A C21A C26A -167.6(4)
C1A N1A C21A C22A 13.8(6)
C26A C21A C22A N23A -0.3(6)
N1A C21A C22A N23A 178.2(4)
C21A C22A N23A C24A 0.1(6)
C22A N23A C24A C25A -0.1(7)
N23A C24A C25A C26A 0.3(7)
C24A C25A C26A C21A -0.5(7)
C22A C21A C26A C25A 0.5(6)
N1A C21A C26A C25A -178.1(4)
C11B O2B C1B O1B 2.7(6)
C11B O2B C1B N1B 179.5(3)
O1B C1B N1B C21B -6.1(7)
O2B C1B N1B C21B 177.1(3)
C1B O2B C11B C16B -130.5(4)
C1B O2B C11B C12B 54.2(5)
C16B C11B C12B C13B 1.5(6)
O2B C11B C12B C13B 176.6(4)
C11B C12B C13B C14B -1.4(6)
C12B C13B C14B C15B 1.0(7)
C12B C13B C14B Cl1B 179.4(3)
C13B C14B C15B C16B -0.8(7)
Cl1B C14B C15B C16B -179.2(3)
C12B C11B C16B C15B -1.3(6)
O2B C11B C16B C15B -176.6(4)
C14B C15B C16B C11B 0.9(6)
C1B N1B C21B C26B 140.2(4)
C1B N1B C21B C22B -41.8(6)
C26B C21B C22B N23B -0.7(6)
N1B C21B C22B N23B -178.8(4)
C21B C22B N23B C24B -0.1(7)
C22B N23B C24B C25B 1.7(7)
N23B C24B C25B C26B -2.3(7)
C24B C25B C26B C21B 1.3(7)
N1B C21B C26B C25B 178.2(4)
C22B C21B C26B C25B 0.1(6)
